data_1539824
loop_
_publ_author_name
'Doumerc, J.P.'
'Ammar, A.'
'Wichainchai, A.'
'Pouchard, M.'
'Hagenmuller, P.'

_publ_section_title
;
 Sur quelques nouveaux composes de structure de type delafossite
;
_journal_name_full 'Journal of Physics and Chemistry of Solids'
_journal_page_first 37
_journal_page_last 43
_journal_volume 48
_journal_year 1987
_chemical_formula_sum 'Cu O2 Sc'
_chemical_name_systematic 'Cu Sc O2'
_space_group_IT_number 166
_symmetry_space_group_name_Hall '-R 3 2"'
_symmetry_space_group_name_H-M 'R -3 m :H'
_cell_angle_alpha 90
_cell_angle_beta 90
_cell_angle_gamma 120
_cell_formula_units_Z 3
_cell_length_a 3.2155
_cell_length_b 3.2155
_cell_length_c 17.089
_cell_volume 153.019
_citation_journal_id_ASTM JPCSAW
_cod_data_source_file Doumerc_JPCSAW_1987_534.cif
_cod_data_source_block Cu1O2Sc1
_cod_original_cell_volume 153.0186
_cod_original_formula_sum 'Cu1 O2 Sc1'
_cod_database_code 1539824

loop_
_symmetry_equiv_pos_as_xyz
x,y,z
-y,x-y,z
-x+y,-x,z
y,x,-z
-x,-x+y,-z
x-y,-y,-z
-x,-y,-z
y,-x+y,-z
x-y,x,-z
-y,-x,z
x,x-y,z
-x+y,y,z
x+2/3,y+1/3,z+1/3
-y+2/3,x-y+1/3,z+1/3
-x+y+2/3,-x+1/3,z+1/3
y+2/3,x+1/3,-z+1/3
-x+2/3,-x+y+1/3,-z+1/3
x-y+2/3,-y+1/3,-z+1/3
-x+2/3,-y+1/3,-z+1/3
y+2/3,-x+y+1/3,-z+1/3
x-y+2/3,x+1/3,-z+1/3
-y+2/3,-x+1/3,z+1/3
x+2/3,x-y+1/3,z+1/3
-x+y+2/3,y+1/3,z+1/3
x+1/3,y+2/3,z+2/3
-y+1/3,x-y+2/3,z+2/3
-x+y+1/3,-x+2/3,z+2/3
y+1/3,x+2/3,-z+2/3
-x+1/3,-x+y+2/3,-z+2/3
x-y+1/3,-y+2/3,-z+2/3
-x+1/3,-y+2/3,-z+2/3
y+1/3,-x+y+2/3,-z+2/3
x-y+1/3,x+2/3,-z+2/3
-y+1/3,-x+2/3,z+2/3
x+1/3,x-y+2/3,z+2/3
-x+y+1/3,y+2/3,z+2/3

loop_
_atom_site_label
_atom_site_type_symbol
_atom_site_fract_x
_atom_site_fract_y
_atom_site_fract_z
_atom_site_occupancy
_atom_site_U_iso_or_equiv
Sc1 Sc+3 0 0 0.5 1 0.0
O1 O-2 0 0 0.1052 1 0.0
Cu1 Cu+1 0 0 0 1 0.0
